data_4348267
loop_
_publ_author_name
'Choubey, Bimba'
'Radhakrishna, Latchupatula'
'Mague, Joel T.'
'Balakrishna, Maravanji S.'

_publ_section_title
;
 Two Triazole-Based Phosphine Ligands Prepared via Temperature-Mediated
 Li/H Exchange: Cu(I) and Au(I) Complexes and Structural Studies.
;
_journal_issue 17
_journal_name_full 'Inorganic chemistry'
_journal_page_first 8514
_journal_page_last 8526
_journal_paper_doi 10.1021/acs.inorgchem.6b01094
_journal_volume 55
_journal_year 2016
_chemical_formula_moiety 'C36 H28 Cl Cu N5 P'
_chemical_formula_sum 'C36 H28 Cl Cu N5 P'
_chemical_formula_weight 660.59
_chemical_name_systematic
;
Chlorido(2,2'-bipyridyl)(5-diphenylphosphanyl-1,2-
diphenyl-1H-1,2,3-triazole)copper(I)
;
_space_group_crystal_system triclinic
_space_group_IT_number 2
_space_group_name_Hall '-P 1'
_space_group_name_H-M_alt 'P -1'
_atom_sites_solution_hydrogens geom
_atom_sites_solution_primary direct
_atom_sites_solution_secondary difmap
_audit_creation_method SHELXL-2013
_cell_angle_alpha 110.0360(6)
_cell_angle_beta 90.8080(7)
_cell_angle_gamma 114.1740(7)
_cell_formula_units_Z 2
_cell_length_a 10.6311(5)
_cell_length_b 11.0562(5)
_cell_length_c 14.9648(7)
_cell_measurement_reflns_used 9851
_cell_measurement_temperature 150(2)
_cell_measurement_theta_max 29.1533
_cell_measurement_theta_min 2.1847
_cell_volume 1482.92(12)
_computing_cell_refinement '<i>SAINT</i> (Bruker AXS, 2013a)'
_computing_data_collection '<i>APEX2</i> (Bruker AXS, 2013)'
_computing_data_reduction '<i>SAINT</i> (Bruker AXS, 2013a)'
_computing_molecular_graphics '<i>DIAMOND</i> (Brandenburg & Putz, 2012)'
_computing_publication_material '<i>SHELXTL</i> (Bruker AXS, 2008)'
_computing_structure_refinement '<i>SHELXL-2013</i> (Sheldrick, 2013)'
_computing_structure_solution '<i>SHELXT</i> (Bruker AXS 2013c)'
_diffrn_ambient_temperature 150(2)
_diffrn_detector_area_resol_mean 8.3660
_diffrn_measured_fraction_theta_full 0.992
_diffrn_measured_fraction_theta_max 0.951
_diffrn_measurement_device_type 'Bruker Smart APEX CCD'
_diffrn_measurement_method '\f and \w scans'
_diffrn_radiation_monochromator graphite
_diffrn_radiation_type MoK\a
_diffrn_radiation_wavelength 0.71073
_diffrn_reflns_av_R_equivalents 0.0419
_diffrn_reflns_av_unetI/netI 0.0417
_diffrn_reflns_Laue_measured_fraction_full 0.992
_diffrn_reflns_Laue_measured_fraction_max 0.951
_diffrn_reflns_limit_h_max 14
_diffrn_reflns_limit_h_min -14
_diffrn_reflns_limit_k_max 15
_diffrn_reflns_limit_k_min -14
_diffrn_reflns_limit_l_max 20
_diffrn_reflns_limit_l_min -20
_diffrn_reflns_number 27361
_diffrn_reflns_point_group_measured_fraction_full 0.992
_diffrn_reflns_point_group_measured_fraction_max 0.951
_diffrn_reflns_theta_full 28.000
_diffrn_reflns_theta_max 29.243
_diffrn_reflns_theta_min 2.118
_diffrn_source 'fine-focus sealed tube'
_exptl_absorpt_coefficient_mu 0.917
_exptl_absorpt_correction_T_max 0.93
_exptl_absorpt_correction_T_min 0.77
_exptl_absorpt_correction_type multi-scan
_exptl_absorpt_process_details '<i>SADABS</i> (Bruker AXS, 2013b)'
_exptl_crystal_colour yellow
_exptl_crystal_density_diffrn 1.479
_exptl_crystal_density_method 'not measured'
_exptl_crystal_description plate
_exptl_crystal_F_000 680
_exptl_crystal_size_max 0.190
_exptl_crystal_size_mid 0.120
_exptl_crystal_size_min 0.080
_exptl_transmission_factor_max 0.942
_exptl_transmission_factor_min 0.778
_refine_diff_density_max 0.563
_refine_diff_density_min -0.404
_refine_diff_density_rms 0.074
_refine_ls_extinction_method none
_refine_ls_goodness_of_fit_ref 1.031
_refine_ls_hydrogen_treatment constr
_refine_ls_matrix_type full
_refine_ls_number_parameters 397
_refine_ls_number_reflns 7662
_refine_ls_number_restraints 0
_refine_ls_restrained_S_all 1.031
_refine_ls_R_factor_all 0.0470
_refine_ls_R_factor_gt 0.0363
_refine_ls_shift/su_max 0.002
_refine_ls_shift/su_mean 0.000
_refine_ls_structure_factor_coef Fsqd
_refine_ls_weighting_details 'w=1/[\s^2^(Fo^2^)+(0.0425P)^2^+0.8288P] where P=(Fo^2^+2Fc^2^)/3'
_refine_ls_weighting_scheme calc
_refine_ls_wR_factor_gt 0.0874
_refine_ls_wR_factor_ref 0.0938
_reflns_Friedel_coverage 0.000
_reflns_number_gt 6389
_reflns_number_total 7662
_reflns_threshold_expression 'I > 2\s(I)'
_cod_data_source_file ic6b01094_si_009.cif
_cod_data_source_block MSB654_0m_a
_cod_database_code 4348267
_shelx_space_group_comment
;
The symmetry employed for this shelxl refinement is uniquely defined
by the following loop, which should always be used as a source of
symmetry information in preference to the above space-group names.
They are only intended as comments.
;
_shelx_estimated_absorpt_t_min 0.845
_shelx_estimated_absorpt_t_max 0.930
_shelxl_version_number 2013-3

loop_
_space_group_symop_operation_xyz
'x, y, z'
'-x, -y, -z'

loop_
_atom_site_label
_atom_site_type_symbol
_atom_site_fract_x
_atom_site_fract_y
_atom_site_fract_z
_atom_site_U_iso_or_equiv
_atom_site_adp_type
_atom_site_occupancy
_atom_site_site_symmetry_order
_atom_site_calc_flag
_atom_site_refinement_flags_posn
_atom_site_refinement_flags_adp
Cu1 Cu 0.23443(2) 1.15780(2) 0.31537(2) 0.01612(7) Uani 1 1 d . .
Cl1 Cl 0.09456(5) 1.27685(5) 0.34742(3) 0.02052(10) Uani 1 1 d . .
P1 P 0.11473(5) 0.92906(5) 0.22733(3) 0.01330(10) Uani 1 1 d . .
N1 N 0.36424(17) 1.23257(17) 0.44737(11) 0.0185(3) Uani 1 1 d . .
N2 N 0.42206(16) 1.29122(17) 0.29067(11) 0.0171(3) Uani 1 1 d . .
N3 N 0.32949(17) 0.89651(18) 0.12492(11) 0.0195(3) Uani 1 1 d . .
N4 N 0.35158(17) 0.84007(18) 0.03413(12) 0.0204(3) Uani 1 1 d . .
N5 N 0.22949(17) 0.75891(18) -0.02329(11) 0.0199(3) Uani 1 1 d . .
C1 C 0.3309(2) 1.1929(2) 0.52220(14) 0.0236(4) Uani 1 1 d . .
H1 H 0.2370 1.1270 0.5181 0.028 Uiso 1 1 calc R U
C2 C 0.4264(2) 1.2434(2) 0.60518(14) 0.0278(5) Uani 1 1 d . .
H2 H 0.3992 1.2115 0.6564 0.033 Uiso 1 1 calc R U
C3 C 0.5621(2) 1.3412(2) 0.61188(15) 0.0304(5) Uani 1 1 d . .
H3 H 0.6302 1.3772 0.6678 0.036 Uiso 1 1 calc R U
C4 C 0.5980(2) 1.3861(2) 0.53661(15) 0.0259(4) Uani 1 1 d . .
H4 H 0.6903 1.4553 0.5407 0.031 Uiso 1 1 calc R U
C5 C 0.49654(19) 1.3284(2) 0.45418(14) 0.0183(4) Uani 1 1 d . .
C6 C 0.5281(2) 1.3639(2) 0.36745(14) 0.0193(4) Uani 1 1 d . .
C7 C 0.6600(2) 1.4622(2) 0.36376(17) 0.0276(4) Uani 1 1 d . .
H7 H 0.7323 1.5144 0.4192 0.033 Uiso 1 1 calc R U
C8 C 0.6839(2) 1.4827(3) 0.27842(19) 0.0327(5) Uani 1 1 d . .
H8 H 0.7733 1.5485 0.2743 0.039 Uiso 1 1 calc R U
C9 C 0.5767(2) 1.4067(3) 0.19917(17) 0.0309(5) Uani 1 1 d . .
H9 H 0.5911 1.4183 0.1395 0.037 Uiso 1 1 calc R U
C10 C 0.4477(2) 1.3132(2) 0.20875(14) 0.0221(4) Uani 1 1 d . .
H10 H 0.3735 1.2620 0.1545 0.026 Uiso 1 1 calc R U
C11 C 0.07674(18) 0.81204(19) 0.29472(13) 0.0151(3) Uani 1 1 d . .
C12 C 0.0365(2) 0.8600(2) 0.38424(13) 0.0199(4) Uani 1 1 d . .
H12 H 0.0247 0.9454 0.4040 0.024 Uiso 1 1 calc R U
C13 C 0.0138(2) 0.7837(2) 0.44406(14) 0.0233(4) Uani 1 1 d . .
H13 H -0.0137 0.8167 0.5044 0.028 Uiso 1 1 calc R U
C14 C 0.0315(2) 0.6594(2) 0.41553(14) 0.0218(4) Uani 1 1 d . .
H14 H 0.0180 0.6084 0.4571 0.026 Uiso 1 1 calc R U
C15 C 0.0687(2) 0.6091(2) 0.32685(14) 0.0208(4) Uani 1 1 d . .
H15 H 0.0789 0.5228 0.3071 0.025 Uiso 1 1 calc R U
C16 C 0.09101(19) 0.6852(2) 0.26643(13) 0.0177(4) Uani 1 1 d . .
H16 H 0.1162 0.6503 0.2055 0.021 Uiso 1 1 calc R U
C17 C -0.05767(18) 0.88977(19) 0.16971(13) 0.0151(3) Uani 1 1 d . .
C18 C -0.0621(2) 0.9598(2) 0.10855(14) 0.0209(4) Uani 1 1 d . .
H18 H 0.0227 1.0258 0.0991 0.025 Uiso 1 1 calc R U
C19 C -0.1896(2) 0.9335(2) 0.06161(15) 0.0248(4) Uani 1 1 d . .
H19 H -0.1915 0.9793 0.0186 0.030 Uiso 1 1 calc R U
C20 C -0.3140(2) 0.8406(2) 0.07728(15) 0.0256(4) Uani 1 1 d . .
H20 H -0.4014 0.8214 0.0445 0.031 Uiso 1 1 calc R U
C21 C -0.3098(2) 0.7761(2) 0.14098(17) 0.0292(5) Uani 1 1 d . .
H21 H -0.3949 0.7147 0.1535 0.035 Uiso 1 1 calc R U
C22 C -0.1830(2) 0.7999(2) 0.18682(15) 0.0245(4) Uani 1 1 d . .
H22 H -0.1818 0.7544 0.2302 0.029 Uiso 1 1 calc R U
C23 C 0.18735(18) 0.84954(19) 0.12571(13) 0.0145(3) Uani 1 1 d . .
C24 C 0.12710(18) 0.76082(18) 0.03011(12) 0.0127(3) Uani 1 1 d . .
C25 C -0.01806(19) 0.67370(19) -0.02027(13) 0.0155(3) Uani 1 1 d . .
C26 C -0.0558(2) 0.6824(2) -0.10676(13) 0.0184(4) Uani 1 1 d . .
H26 H 0.0124 0.7443 -0.1313 0.022 Uiso 1 1 calc R U
C27 C -0.1920(2) 0.6012(2) -0.15677(13) 0.0200(4) Uani 1 1 d . .
H27 H -0.2179 0.6086 -0.2150 0.024 Uiso 1 1 calc R U
C28 C -0.2908(2) 0.5090(2) -0.12193(14) 0.0237(4) Uani 1 1 d . .
H28 H -0.3847 0.4541 -0.1560 0.028 Uiso 1 1 calc R U
C29 C -0.2534(2) 0.4964(2) -0.03778(14) 0.0231(4) Uani 1 1 d . .
H29 H -0.3211 0.4313 -0.0151 0.028 Uiso 1 1 calc R U
C30 C -0.1168(2) 0.5787(2) 0.01367(13) 0.0201(4) Uani 1 1 d . .
H30 H -0.0911 0.5703 0.0715 0.024 Uiso 1 1 calc R U
C31 C 0.45126(19) 0.9840(2) 0.20194(13) 0.0183(4) Uani 1 1 d . .
C32 C 0.4488(2) 0.9698(2) 0.29040(14) 0.0225(4) Uani 1 1 d . .
H32 H 0.3651 0.9070 0.3034 0.027 Uiso 1 1 calc R U
C33 C 0.5708(2) 1.0490(2) 0.36022(16) 0.0292(5) Uani 1 1 d . .
H33 H 0.5696 1.0413 0.4215 0.035 Uiso 1 1 calc R U
C34 C 0.6931(2) 1.1382(2) 0.34109(17) 0.0329(5) Uani 1 1 d . .
H34 H 0.7763 1.1900 0.3885 0.040 Uiso 1 1 calc R U
C35 C 0.6945(2) 1.1525(2) 0.25221(17) 0.0297(5) Uani 1 1 d . .
H35 H 0.7785 1.2144 0.2391 0.036 Uiso 1 1 calc R U
C36 C 0.5733(2) 1.0763(2) 0.18277(15) 0.0238(4) Uani 1 1 d . .
H36 H 0.5736 1.0871 0.1225 0.029 Uiso 1 1 calc R U

loop_
_atom_site_aniso_label
_atom_site_aniso_U_11
_atom_site_aniso_U_22
_atom_site_aniso_U_33
_atom_site_aniso_U_23
_atom_site_aniso_U_13
_atom_site_aniso_U_12
Cu1 0.01479(12) 0.01454(12) 0.01590(11) 0.00519(9) 0.00162(8) 0.00411(9)
Cl1 0.0215(2) 0.0215(2) 0.0218(2) 0.00972(18) 0.00777(17) 0.01122(19)
P1 0.0126(2) 0.0129(2) 0.0144(2) 0.00564(17) 0.00391(16) 0.00511(18)
N1 0.0185(8) 0.0170(8) 0.0183(7) 0.0053(6) 0.0023(6) 0.0077(7)
N2 0.0175(8) 0.0155(8) 0.0184(7) 0.0053(6) 0.0044(6) 0.0084(6)
N3 0.0173(8) 0.0218(8) 0.0198(8) 0.0083(7) 0.0054(6) 0.0085(7)
N4 0.0175(8) 0.0237(9) 0.0199(8) 0.0079(7) 0.0070(6) 0.0093(7)
N5 0.0184(8) 0.0247(9) 0.0182(8) 0.0087(7) 0.0069(6) 0.0105(7)
C1 0.0258(10) 0.0244(11) 0.0200(9) 0.0087(8) 0.0051(8) 0.0104(9)
C2 0.0377(12) 0.0319(12) 0.0166(9) 0.0081(8) 0.0039(8) 0.0189(10)
C3 0.0338(12) 0.0326(12) 0.0181(9) 0.0007(8) -0.0068(8) 0.0162(10)
C4 0.0193(10) 0.0211(10) 0.0261(10) 0.0008(8) -0.0040(8) 0.0055(8)
C5 0.0181(9) 0.0126(9) 0.0211(9) 0.0026(7) 0.0001(7) 0.0071(7)
C6 0.0172(9) 0.0130(9) 0.0267(10) 0.0056(7) 0.0027(7) 0.0073(7)
C7 0.0191(10) 0.0206(10) 0.0417(12) 0.0144(9) 0.0018(8) 0.0055(8)
C8 0.0191(10) 0.0312(12) 0.0554(15) 0.0284(11) 0.0121(10) 0.0081(9)
C9 0.0300(11) 0.0383(13) 0.0396(12) 0.0280(11) 0.0170(9) 0.0182(10)
C10 0.0230(10) 0.0248(10) 0.0230(9) 0.0116(8) 0.0072(7) 0.0127(8)
C11 0.0123(8) 0.0142(9) 0.0173(8) 0.0066(7) 0.0032(6) 0.0040(7)
C12 0.0243(10) 0.0162(9) 0.0191(9) 0.0056(7) 0.0082(7) 0.0097(8)
C13 0.0252(10) 0.0264(11) 0.0173(9) 0.0094(8) 0.0087(7) 0.0095(9)
C14 0.0209(9) 0.0237(10) 0.0217(9) 0.0136(8) 0.0046(7) 0.0068(8)
C15 0.0219(10) 0.0191(10) 0.0251(9) 0.0114(8) 0.0052(7) 0.0100(8)
C16 0.0193(9) 0.0182(9) 0.0170(8) 0.0072(7) 0.0051(7) 0.0090(8)
C17 0.0139(8) 0.0127(8) 0.0167(8) 0.0031(7) 0.0028(6) 0.0061(7)
C18 0.0174(9) 0.0197(10) 0.0256(10) 0.0107(8) 0.0032(7) 0.0065(8)
C19 0.0256(10) 0.0279(11) 0.0247(10) 0.0107(9) 0.0019(8) 0.0147(9)
C20 0.0180(9) 0.0260(11) 0.0275(10) 0.0003(8) -0.0009(7) 0.0131(9)
C21 0.0130(9) 0.0305(12) 0.0392(12) 0.0131(10) 0.0068(8) 0.0051(9)
C22 0.0193(10) 0.0265(11) 0.0296(10) 0.0154(9) 0.0071(8) 0.0080(8)
C23 0.0132(8) 0.0153(9) 0.0162(8) 0.0076(7) 0.0039(6) 0.0061(7)
C24 0.0134(8) 0.0127(8) 0.0136(8) 0.0059(7) 0.0043(6) 0.0064(7)
C25 0.0166(9) 0.0140(9) 0.0157(8) 0.0035(7) 0.0036(6) 0.0084(7)
C26 0.0199(9) 0.0188(9) 0.0184(9) 0.0084(7) 0.0062(7) 0.0091(8)
C27 0.0219(9) 0.0225(10) 0.0163(8) 0.0072(7) 0.0034(7) 0.0106(8)
C28 0.0187(9) 0.0231(10) 0.0231(10) 0.0046(8) 0.0020(7) 0.0071(8)
C29 0.0231(10) 0.0212(10) 0.0228(9) 0.0101(8) 0.0084(8) 0.0062(8)
C30 0.0239(10) 0.0205(10) 0.0172(8) 0.0080(7) 0.0054(7) 0.0103(8)
C31 0.0156(9) 0.0173(9) 0.0214(9) 0.0042(7) 0.0030(7) 0.0095(8)
C32 0.0190(9) 0.0256(11) 0.0262(10) 0.0114(8) 0.0040(7) 0.0115(8)
C33 0.0314(12) 0.0308(12) 0.0261(10) 0.0072(9) -0.0021(8) 0.0176(10)
C34 0.0223(11) 0.0258(12) 0.0391(12) -0.0013(10) -0.0056(9) 0.0113(9)
C35 0.0173(10) 0.0216(11) 0.0389(12) 0.0016(9) 0.0072(8) 0.0061(9)
C36 0.0195(10) 0.0206(10) 0.0282(10) 0.0063(8) 0.0102(8) 0.0083(8)

loop_
_atom_type_symbol
_atom_type_description
_atom_type_scat_dispersion_real
_atom_type_scat_dispersion_imag
_atom_type_scat_source
C C 0.0033 0.0016 'International Tables Vol C Tables 4.2.6.8 and 6.1.1.4'
H H 0.0000 0.0000 'International Tables Vol C Tables 4.2.6.8 and 6.1.1.4'
N N 0.0061 0.0033 'International Tables Vol C Tables 4.2.6.8 and 6.1.1.4'
P P 0.1023 0.0942 'International Tables Vol C Tables 4.2.6.8 and 6.1.1.4'
Cl Cl 0.1484 0.1585 'International Tables Vol C Tables 4.2.6.8 and 6.1.1.4'
Cu Cu 0.3201 1.2651 'International Tables Vol C Tables 4.2.6.8 and 6.1.1.4'

loop_
_geom_angle_atom_site_label_1
_geom_angle_atom_site_label_2
_geom_angle_atom_site_label_3
_geom_angle
N2 Cu1 N1 79.44(6)
N2 Cu1 P1 124.64(5)
N1 Cu1 P1 122.35(5)
N2 Cu1 Cl1 107.94(4)
N1 Cu1 Cl1 105.00(5)
P1 Cu1 Cl1 112.413(19)
C11 P1 C17 104.26(8)
C11 P1 C23 104.45(8)
C17 P1 C23 103.13(8)
C11 P1 Cu1 114.65(6)
C17 P1 Cu1 111.27(6)
C23 P1 Cu1 117.64(6)
C1 N1 C5 118.34(17)
C1 N1 Cu1 127.34(14)
C5 N1 Cu1 114.29(12)
C10 N2 C6 118.04(17)
C10 N2 Cu1 127.27(13)
C6 N2 Cu1 114.69(12)
N4 N3 C23 110.31(15)
N4 N3 C31 117.53(15)
C23 N3 C31 132.03(16)
N5 N4 N3 108.17(15)
N4 N5 C24 108.70(15)
N1 C1 C2 123.2(2)
N1 C1 H1 118.4
C2 C1 H1 118.4
C3 C2 C1 118.4(2)
C3 C2 H2 120.8
C1 C2 H2 120.8
C4 C3 C2 119.41(19)
C4 C3 H3 120.3
C2 C3 H3 120.3
C3 C4 C5 119.0(2)
C3 C4 H4 120.5
C5 C4 H4 120.5
N1 C5 C4 121.67(18)
N1 C5 C6 115.69(16)
C4 C5 C6 122.60(18)
N2 C6 C7 121.80(18)
N2 C6 C5 115.72(16)
C7 C6 C5 122.45(18)
C8 C7 C6 119.0(2)
C8 C7 H7 120.5
C6 C7 H7 120.5
C9 C8 C7 119.4(2)
C9 C8 H8 120.3
C7 C8 H8 120.3
C8 C9 C10 118.4(2)
C8 C9 H9 120.8
C10 C9 H9 120.8
N2 C10 C9 123.32(19)
N2 C10 H10 118.3
C9 C10 H10 118.3
C16 C11 C12 118.68(16)
C16 C11 P1 125.26(14)
C12 C11 P1 115.99(14)
C13 C12 C11 120.66(18)
C13 C12 H12 119.7
C11 C12 H12 119.7
C14 C13 C12 119.78(18)
C14 C13 H13 120.1
C12 C13 H13 120.1
C15 C14 C13 120.42(18)
C15 C14 H14 119.8
C13 C14 H14 119.8
C14 C15 C16 119.89(18)
C14 C15 H15 120.1
C16 C15 H15 120.1
C11 C16 C15 120.54(17)
C11 C16 H16 119.7
C15 C16 H16 119.7
C22 C17 C18 118.77(17)
C22 C17 P1 123.63(14)
C18 C17 P1 117.54(14)
C19 C18 C17 120.48(18)
C19 C18 H18 119.8
C17 C18 H18 119.8
C20 C19 C18 120.17(19)
C20 C19 H19 119.9
C18 C19 H19 119.9
C21 C20 C19 119.35(18)
C21 C20 H20 120.3
C19 C20 H20 120.3
C20 C21 C22 120.80(19)
C20 C21 H21 119.6
C22 C21 H21 119.6
C21 C22 C17 120.33(18)
C21 C22 H22 119.8
C17 C22 H22 119.8
N3 C23 C24 103.15(15)
N3 C23 P1 123.73(13)
C24 C23 P1 131.58(13)
N5 C24 C23 109.65(15)
N5 C24 C25 117.43(15)
C23 C24 C25 132.91(16)
C30 C25 C26 119.84(17)
C30 C25 C24 121.66(16)
C26 C25 C24 118.45(16)
C27 C26 C25 120.17(18)
C27 C26 H26 119.9
C25 C26 H26 119.9
C26 C27 C28 119.91(17)
C26 C27 H27 120.0
C28 C27 H27 120.0
C29 C28 C27 120.34(18)
C29 C28 H28 119.8
C27 C28 H28 119.8
C28 C29 C30 120.21(18)
C28 C29 H29 119.9
C30 C29 H29 119.9
C29 C30 C25 119.48(17)
C29 C30 H30 120.3
C25 C30 H30 120.3
C32 C31 C36 120.66(18)
C32 C31 N3 120.94(17)
C36 C31 N3 118.29(17)
C31 C32 C33 119.12(19)
C31 C32 H32 120.4
C33 C32 H32 120.4
C34 C33 C32 120.6(2)
C34 C33 H33 119.7
C32 C33 H33 119.7
C33 C34 C35 119.9(2)
C33 C34 H34 120.1
C35 C34 H34 120.1
C36 C35 C34 120.1(2)
C36 C35 H35 120.0
C34 C35 H35 120.0
C35 C36 C31 119.6(2)
C35 C36 H36 120.2
C31 C36 H36 120.2

loop_
_geom_bond_atom_site_label_1
_geom_bond_atom_site_label_2
_geom_bond_distance
Cu1 N2 2.0678(16)
Cu1 N1 2.0879(15)
Cu1 P1 2.1874(5)
Cu1 Cl1 2.3161(5)
P1 C11 1.8253(18)
P1 C17 1.8271(18)
P1 C23 1.8315(18)
N1 C1 1.339(2)
N1 C5 1.346(2)
N2 C10 1.340(2)
N2 C6 1.351(2)
N3 N4 1.356(2)
N3 C23 1.384(2)
N3 C31 1.452(2)
N4 N5 1.309(2)
N5 C24 1.362(2)
C1 C2 1.382(3)
C1 H1 0.9500
C2 C3 1.380(3)
C2 H2 0.9500
C3 C4 1.379(3)
C3 H3 0.9500
C4 C5 1.397(3)
C4 H4 0.9500
C5 C6 1.485(3)
C6 C7 1.395(3)
C7 C8 1.381(3)
C7 H7 0.9500
C8 C9 1.380(3)
C8 H8 0.9500
C9 C10 1.385(3)
C9 H9 0.9500
C10 H10 0.9500
C11 C16 1.392(3)
C11 C12 1.405(2)
C12 C13 1.388(3)
C12 H12 0.9500
C13 C14 1.385(3)
C13 H13 0.9500
C14 C15 1.384(3)
C14 H14 0.9500
C15 C16 1.395(3)
C15 H15 0.9500
C16 H16 0.9500
C17 C22 1.389(3)
C17 C18 1.397(3)
C18 C19 1.387(3)
C18 H18 0.9500
C19 C20 1.386(3)
C19 H19 0.9500
C20 C21 1.382(3)
C20 H20 0.9500
C21 C22 1.384(3)
C21 H21 0.9500
C22 H22 0.9500
C23 C24 1.385(2)
C24 C25 1.459(2)
C25 C30 1.393(3)
C25 C26 1.395(2)
C26 C27 1.381(3)
C26 H26 0.9500
C27 C28 1.384(3)
C27 H27 0.9500
C28 C29 1.384(3)
C28 H28 0.9500
C29 C30 1.391(3)
C29 H29 0.9500
C30 H30 0.9500
C31 C32 1.385(3)
C31 C36 1.391(3)
C32 C33 1.395(3)
C32 H32 0.9500
C33 C34 1.378(3)
C33 H33 0.9500
C34 C35 1.391(3)
C34 H34 0.9500
C35 C36 1.387(3)
C35 H35 0.9500
C36 H36 0.9500
